data_7100211
loop_
_publ_author_name
'Javier Ruiz'
'Mario Ceroni'
'Santiago Garcia-Granda'
'Marta Gonzalo'
'F.van der Maelen'
M.Vivanco

_publ_section_title
;
New approach to sulfonated diphosphines: synthesis and
amphoteric behaviour of the zwitterionic complex
[Mn+(CO)4{(PPh2)2C(H)SO3-}]
;
_journal_name_full 'Chemical Communications'
_journal_paper_doi 10.1039/b507600e
_journal_year 2005
_chemical_formula_sum 'C29 H21 Mn O7 P2 S'
_chemical_formula_weight 630.40
_space_group_IT_number 19
_symmetry_cell_setting orthorhombic
_symmetry_space_group_name_Hall 'P 2ac 2ab'
_symmetry_space_group_name_H-M 'P 21 21 21'
_cell_angle_alpha 90.00
_cell_angle_beta 90.00
_cell_angle_gamma 90.00
_cell_formula_units_Z 4
_cell_length_a 10.714(4)
_cell_length_b 14.256(2)
_cell_length_c 18.824(7)
_cell_measurement_temperature 293(2)
_cell_volume 2875.2(16)
_diffrn_ambient_temperature 293(2)
_exptl_crystal_density_diffrn 1.456
_cod_database_code 7100211

loop_
_symmetry_equiv_pos_as_xyz
'x, y, z'
'x+1/2, -y+1/2, -z'
'-x, y+1/2, -z+1/2'
'-x+1/2, -y, z+1/2'

loop_
_atom_site_label
_atom_site_type_symbol
_atom_site_fract_x
_atom_site_fract_y
_atom_site_fract_z
_atom_site_U_iso_or_equiv
_atom_site_adp_type
_atom_site_occupancy
_atom_site_calc_flag
_atom_site_refinement_flags
_atom_site_disorder_assembly
_atom_site_disorder_group
Mn1 Mn 0.8396(3) 0.84097(18) 0.79821(10) 0.0339(9) Uani 1 d . . .
C1 C 0.8204(17) 0.8240(11) 0.8901(7) 0.053(6) Uani 1 d . . .
O1 O 0.7951(13) 0.8107(9) 0.9513(6) 0.095(6) Uani 1 d . . .
C2 C 0.9383(18) 0.9502(13) 0.8168(7) 0.041(5) Uiso 1 d . . .
O2 O 0.9992(10) 1.0123(9) 0.8258(6) 0.065(4) Uani 1 d . . .
C3 C 0.7450(19) 0.7415(18) 0.7801(9) 0.065(8) Uani 1 d . . .
O3 O 0.6931(14) 0.6730(10) 0.7657(6) 0.075(5) Uani 1 d . . .
C4 C 0.982(2) 0.7590(15) 0.7894(9) 0.050(5) Uiso 1 d . . .
O4 O 1.0606(14) 0.7141(10) 0.7888(8) 0.104(6) Uani 1 d . . .
S1 S 0.5694(5) 0.9780(4) 0.62294(19) 0.0482(15) Uani 1 d U . .
C5 C 0.6923(14) 0.9581(12) 0.6870(6) 0.037(5) Uani 1 d U . .
H5 H 0.7335 1.0195 0.6862 0.02(4) Uiso 1 calc R . .
O5 O 0.6274(12) 0.9694(8) 0.5537(5) 0.075(4) Uani 1 d U . .
O6 O 0.4785(12) 0.9040(11) 0.6372(6) 0.079(4) Uani 1 d U . .
O7 O 0.5186(14) 1.0680(10) 0.6378(6) 0.100(5) Uani 1 d U . .
P1 P 0.8292(5) 0.8802(3) 0.67805(16) 0.0316(13) Uani 1 d U . .
C6 C 0.9542(16) 0.9489(11) 0.6385(7) 0.037(4) Uani 1 d U . .
C7 C 1.0767(19) 0.9415(13) 0.6630(9) 0.055(5) Uani 1 d U . .
H7 H 1.0964 0.9005 0.6998 0.02(4) Uiso 1 calc R . .
C8 C 1.169(2) 0.9965(13) 0.6318(9) 0.063(5) Uani 1 d U . .
H8 H 1.2516 0.9935 0.6468 0.08(2) Uiso 1 calc R . .
C9 C 1.132(2) 1.0563(15) 0.5771(10) 0.066(6) Uani 1 d U . .
H9 H 1.1945 1.0923 0.5563 0.07(6) Uiso 1 calc R . .
C10 C 1.017(2) 1.0674(15) 0.5512(10) 0.073(7) Uani 1 d U . .
H10 H 0.9997 1.1100 0.5151 0.08(2) Uiso 1 calc R . .
C11 C 0.925(2) 1.0124(12) 0.5810(8) 0.060(5) Uani 1 d U . .
H11 H 0.8434 1.0162 0.5641 0.07(6) Uiso 1 calc R . .
C12 C 0.8048(15) 0.7831(11) 0.6182(6) 0.028(4) Uani 1 d U . .
C13 C 0.6895(18) 0.7442(12) 0.6078(7) 0.048(5) Uani 1 d U . .
H13 H 0.6188 0.7723 0.6271 0.08(2) Uiso 1 calc R . .
C14 C 0.679(2) 0.6609(12) 0.5672(8) 0.062(5) Uani 1 d U . .
H14 H 0.6018 0.6330 0.5589 0.08(2) Uiso 1 calc R . .
C15 C 0.791(2) 0.6218(14) 0.5399(8) 0.061(6) Uani 1 d U . .
H15 H 0.7847 0.5670 0.5134 0.06(5) Uiso 1 calc R . .
C16 C 0.906(2) 0.6589(13) 0.5498(9) 0.067(6) Uani 1 d U . .
H16 H 0.9771 0.6317 0.5302 0.08(7) Uiso 1 calc R . .
C17 C 0.9122(18) 0.7379(12) 0.5899(7) 0.051(5) Uani 1 d U . .
H17 H 0.9902 0.7636 0.5993 0.08(2) Uiso 1 calc R . .
P2 P 0.6719(5) 0.9418(3) 0.78509(16) 0.0311(13) Uani 1 d U . .
C18 C 0.6856(14) 1.0614(10) 0.8241(6) 0.023(4) Uiso 1 d . . .
C19 C 0.6638(16) 1.1388(9) 0.7850(6) 0.030(4) Uani 1 d U . .
H19 H 0.6485 1.1334 0.7365 0.03(4) Uiso 1 calc R . .
C20 C 0.6641(18) 1.2272(12) 0.8170(7) 0.049(5) Uani 1 d U . .
H20 H 0.6384 1.2800 0.7920 0.07(6) Uiso 1 calc R . .
C21 C 0.7034(15) 1.2344(13) 0.8869(7) 0.054(5) Uani 1 d U . .
H21 H 0.7130 1.2926 0.9085 0.08(2) Uiso 1 calc R . .
C22 C 0.7278(17) 1.1530(14) 0.9232(8) 0.051(5) Uani 1 d U . .
H22 H 0.7518 1.1565 0.9707 0.08(2) Uiso 1 calc R . .
C23 C 0.7181(15) 1.0679(13) 0.8921(7) 0.047(5) Uani 1 d U . .
H23 H 0.7341 1.0139 0.9183 0.04(5) Uiso 1 calc R . .
C24 C 0.5114(16) 0.9082(13) 0.8094(6) 0.032(4) Uani 1 d U . .
C25 C 0.4874(18) 0.8279(14) 0.8487(6) 0.045(5) Uani 1 d U . .
H25 H 0.5535 0.7869 0.8565 0.04(5) Uiso 1 calc R . .
C26 C 0.3754(18) 0.8048(14) 0.8763(8) 0.056(6) Uani 1 d U . .
H26 H 0.3637 0.7498 0.9020 0.09(7) Uiso 1 calc R . .
C27 C 0.277(2) 0.8682(14) 0.8643(9) 0.064(6) Uani 1 d U . .
H27 H 0.1994 0.8572 0.8843 0.05(5) Uiso 1 calc R . .
C28 C 0.2969(18) 0.9479(14) 0.8224(9) 0.056(5) Uani 1 d U . .
H28 H 0.2310 0.9879 0.8117 0.08(2) Uiso 1 calc R . .
C29 C 0.4167(17) 0.9665(13) 0.7971(8) 0.051(5) Uani 1 d U . .
H29 H 0.4308 1.0209 0.7709 0.08(2) Uiso 1 calc R . .

loop_
_atom_site_aniso_label
_atom_site_aniso_U_11
_atom_site_aniso_U_22
_atom_site_aniso_U_33
_atom_site_aniso_U_23
_atom_site_aniso_U_13
_atom_site_aniso_U_12
Mn1 0.033(2) 0.037(2) 0.0324(12) -0.0077(12) -0.0061(13) 0.0052(17)
C1 0.093(17) 0.035(13) 0.031(8) 0.019(8) -0.026(9) -0.024(13)
O1 0.169(17) 0.069(11) 0.047(7) 0.023(7) -0.013(8) 0.026(11)
O2 0.037(10) 0.061(11) 0.096(9) -0.039(7) -0.013(7) -0.010(9)
C3 0.032(18) 0.11(2) 0.056(12) -0.031(13) -0.017(10) -0.008(15)
O3 0.095(14) 0.078(13) 0.052(7) -0.002(7) -0.003(7) -0.039(11)
O4 0.119(16) 0.055(11) 0.138(12) 0.002(9) -0.020(10) 0.063(11)
S1 0.055(4) 0.051(4) 0.039(2) -0.003(2) -0.008(2) 0.012(3)
C5 0.039(13) 0.044(14) 0.029(6) -0.013(7) 0.002(7) 0.016(9)
O5 0.108(12) 0.086(11) 0.032(5) -0.014(6) 0.012(5) 0.019(9)
O6 0.064(12) 0.080(9) 0.093(9) -0.015(8) -0.004(7) -0.030(8)
O7 0.155(16) 0.060(8) 0.085(8) -0.039(7) -0.012(9) 0.051(9)
P1 0.030(4) 0.034(3) 0.0305(18) -0.0089(17) 0.004(2) 0.005(3)
C6 0.047(11) 0.032(11) 0.033(7) -0.011(6) 0.005(7) 0.005(9)
C7 0.050(14) 0.048(14) 0.066(10) 0.006(9) -0.003(9) -0.005(11)
C8 0.060(12) 0.048(14) 0.081(11) -0.026(8) 0.016(10) -0.018(11)
C9 0.070(13) 0.048(14) 0.081(12) -0.014(8) 0.052(11) 0.001(12)
C10 0.074(16) 0.072(15) 0.075(12) 0.024(10) 0.039(11) -0.008(13)
C11 0.061(13) 0.059(15) 0.060(9) 0.016(8) 0.000(10) 0.004(11)
C12 0.027(12) 0.046(11) 0.011(6) -0.004(6) -0.015(6) 0.015(7)
C13 0.065(12) 0.032(11) 0.047(9) -0.006(7) -0.012(9) -0.022(10)
C14 0.096(15) 0.027(11) 0.064(10) 0.005(8) -0.032(11) -0.016(11)
C15 0.117(18) 0.036(13) 0.030(8) -0.003(8) -0.026(10) 0.007(10)
C16 0.104(15) 0.043(14) 0.054(10) -0.032(9) -0.014(11) 0.021(12)
C17 0.070(12) 0.032(12) 0.050(9) -0.009(7) 0.007(9) 0.015(9)
P2 0.029(4) 0.039(3) 0.0258(18) -0.0054(17) -0.0036(18) 0.004(3)
C19 0.037(12) 0.021(9) 0.031(7) 0.005(6) -0.022(7) -0.006(9)
C20 0.071(14) 0.024(10) 0.052(8) -0.004(7) -0.027(10) -0.009(12)
C21 0.068(15) 0.042(10) 0.051(8) -0.010(7) -0.019(9) -0.028(11)
C22 0.062(13) 0.058(12) 0.034(8) -0.016(7) -0.018(8) 0.022(12)
C23 0.081(15) 0.037(10) 0.023(7) 0.004(7) 0.015(8) 0.006(11)
C24 0.025(12) 0.047(12) 0.024(7) -0.002(7) -0.008(7) -0.010(8)
C25 0.053(13) 0.054(12) 0.029(8) 0.004(7) 0.011(8) 0.017(10)
C26 0.067(17) 0.048(13) 0.054(9) -0.010(9) 0.031(10) -0.023(9)
C27 0.058(14) 0.059(15) 0.077(11) -0.045(9) 0.039(11) -0.016(9)
C28 0.026(12) 0.049(14) 0.092(13) -0.034(8) -0.003(9) -0.005(10)
C29 0.030(13) 0.050(12) 0.071(10) 0.001(9) -0.016(10) -0.009(9)

loop_
_geom_bond_atom_site_label_1
_geom_bond_atom_site_label_2
_geom_bond_distance
_geom_bond_site_symmetry_2
_geom_bond_publ_flag
Mn1 C1 1.759(13) . yes
Mn1 C3 1.78(2) . yes
Mn1 C2 1.915(19) . yes
Mn1 C4 1.93(2) . yes
Mn1 P2 2.314(6) . yes
Mn1 P1 2.333(4) . yes
C1 O1 1.198(15) . ?
C2 O2 1.113(18) . ?
C3 O3 1.16(2) . ?
C4 O4 1.06(2) . ?
S1 O7 1.422(12) . yes
S1 O5 1.448(10) . yes
S1 O6 1.461(13) . yes
S1 C5 1.807(14) . yes
C5 P1 1.848(15) . yes
C5 P2 1.874(12) . yes
C5 H5 0.9800 . ?
P1 C12 1.804(15) . ?
P1 C6 1.819(16) . ?
C6 C7 1.40(2) . ?
C6 C11 1.44(2) . ?
C7 C8 1.39(2) . ?
C7 H7 0.9300 . ?
C8 C9 1.39(2) . ?
C8 H8 0.9300 . ?
C9 C10 1.34(2) . ?
C9 H9 0.9300 . ?
C10 C11 1.38(2) . ?
C10 H10 0.9300 . ?
C11 H11 0.9300 . ?
C12 C13 1.37(2) . ?
C12 C17 1.422(19) . ?
C13 C14 1.42(2) . ?
C13 H13 0.9300 . ?
C14 C15 1.42(2) . ?
C14 H14 0.9300 . ?
C15 C16 1.36(2) . ?
C15 H15 0.9300 . ?
C16 C17 1.36(2) . ?
C16 H16 0.9300 . ?
C17 H17 0.9300 . ?
P2 C24 1.843(17) . ?
P2 C18 1.862(14) . ?
C18 C23 1.330(16) . ?
C18 C19 1.348(17) . ?
C19 C20 1.397(18) . ?
C19 H19 0.9300 . ?
C20 C21 1.384(18) . ?
C20 H20 0.9300 . ?
C21 C22 1.37(2) . ?
C21 H21 0.9300 . ?
C22 C23 1.351(19) . ?
C22 H22 0.9300 . ?
C23 H23 0.9300 . ?
C24 C29 1.33(2) . ?
C24 C25 1.39(2) . ?
C25 C26 1.35(2) . ?
C25 H25 0.9300 . ?
C26 C27 1.40(2) . ?
C26 H26 0.9300 . ?
C27 C28 1.40(2) . ?
C27 H27 0.9300 . ?
C28 C29 1.40(2) . ?
C28 H28 0.9300 . ?
C29 H29 0.9300 . ?
